data_7232515
loop_
_publ_author_name
'Kassin, Victor-Emmanuel H.'
'G\'erardy, Romaric'
'Toupy, Thomas'
'Collin, Di\'ego'
'Salvadeo, Elena'
'Toussaint, Fran\,cois'
'Van Hecke, Kristof'
'Monbaliu, Jean-Christophe M.'

_publ_section_title
;
 Expedient preparation of active pharmaceutical ingredient ketamine under
 sustainable continuous flow conditions
;
_journal_issue 11
_journal_name_full 'Green Chemistry'
_journal_page_first 2952
_journal_paper_doi 10.1039/C9GC00336C
_journal_volume 21
_journal_year 2019
_chemical_formula_moiety 'C13 H16 Cl N O'
_chemical_formula_sum 'C13 H16 Cl N O'
_chemical_formula_weight 237.72
_space_group_crystal_system triclinic
_space_group_IT_number 2
_space_group_name_Hall '-P 1'
_space_group_name_H-M_alt 'P -1'
_symmetry_space_group_name_Hall '-P 1'
_symmetry_space_group_name_H-M 'P -1'
_atom_sites_solution_hydrogens mixed
_atom_sites_solution_primary direct
_audit_creation_date 2019-01-22
_audit_creation_method
;
Olex2 1.2
(compiled May 18 2018 14:05:52 for OlexSys, GUI svn.r5506)
;
_audit_update_record
;
2019-01-26 deposited with the CCDC.    2019-03-19 downloaded from the CCDC.
;
_cell_angle_alpha 76.216(3)
_cell_angle_beta 82.767(3)
_cell_angle_gamma 72.956(3)
_cell_formula_units_Z 2
_cell_length_a 6.7087(3)
_cell_length_b 8.9522(3)
_cell_length_c 10.8050(4)
_cell_measurement_reflns_used 6304
_cell_measurement_temperature 100.0(1)
_cell_measurement_theta_max 75.1330
_cell_measurement_theta_min 4.0340
_cell_volume 601.45(4)
_computing_cell_refinement 'CrysAlisPro 1.171.39.46 (Rigaku OD, 2018)'
_computing_data_collection 'CrysAlisPro 1.171.39.46 (Rigaku OD, 2018)'
_computing_data_reduction 'CrysAlisPro 1.171.39.46 (Rigaku OD, 2018)'
_computing_molecular_graphics 'Olex2 (Dolomanov et al., 2009)'
_computing_publication_material 'Olex2 (Dolomanov et al., 2009)'
_computing_structure_refinement 'ShelXL (Sheldrick, 2015)'
_computing_structure_solution 'ShelXS (Sheldrick, 2008)'
_diffrn_ambient_environment N~2~
_diffrn_ambient_temperature 100.0(1)
_diffrn_detector 'CCD plate'
_diffrn_detector_area_resol_mean 10.4839
_diffrn_detector_type Atlas
_diffrn_measured_fraction_theta_full 0.995
_diffrn_measured_fraction_theta_max 0.974
_diffrn_measurement_details
;
List of Runs (angles in degrees, time in seconds):

  # Type    Start    End  Width  t~exp~   \w     \q     \k     \f   Frames
#--------------------------------------------------------------------------
  1  \w   -130.00  47.00   1.00    3.00    --  -41.43   0.00  90.00  177
  2  \w    -66.00  33.00   1.00    3.00    --  -41.43  38.00 120.00   99
  3  \w     23.00  97.00   1.00    3.00    --   41.43-125.00-150.00   74
  4  \w     23.00  97.00   1.00    3.00    --   41.43-125.00  30.00   74
  5  \w     23.00  97.00   1.00    3.00    --   41.43-125.00 -90.00   74
  6  \w     37.00  92.00   1.00   15.00    --  110.38-125.00 -30.00   55
  7  \w     38.00 139.00   1.00   15.00    --  110.38 -61.00  30.00  101
  8  \w     29.00 163.00   1.00   15.00    --  110.38 -15.00 -30.00  134
  9  \w     28.00 109.00   1.00   15.00    --  110.38 -94.00  60.00   81
 10  \w     78.00 178.00   1.00   15.00    --  110.38  77.00 150.00  100
 11  \w     37.00 136.00   1.00   15.00    --  110.38 -45.00-180.00   99
 12  \w     37.00 117.00   1.00   15.00    --  110.38-125.00-120.00   80
 13  \w     82.00 178.00   1.00   15.00    --  110.38  30.00   0.00   96
 14  \w     28.00 109.00   1.00   15.00    --  110.38 -94.00   0.00   81
 15  \w   -114.00 -13.00   1.00    3.00    --  -41.43 -57.00  60.00  101
 16  \w   -114.00 -13.00   1.00    3.00    --  -41.43 -57.00 120.00  101
 17  \w   -118.00  -9.00   1.00    3.00    --  -41.43 -77.00   0.00  109
 18  \w   -118.00  -9.00   1.00    3.00    --  -41.43 -77.00-120.00  109
 19  \w     85.00 178.00   1.00   15.00    --  110.38  45.00 -90.00   93
 20  \w     85.00 178.00   1.00   15.00    --  110.38  45.00 -60.00   93
 21  \w     58.00 178.00   1.00   15.00    --  110.38  15.00 -90.00  120
 22  \w     78.00 178.00   1.00   15.00    --  110.38  77.00  30.00  100
 23  \w     58.00 178.00   1.00   15.00    --  110.38  15.00 120.00  120
 24  \w     81.00 178.00   1.00   15.00    --  110.38  61.00  90.00   97
 25  \w     81.00 178.00   1.00   15.00    --  110.38  61.00 120.00   97
 26  \w    107.00 178.00   1.00   15.00    --  110.38  77.00   0.00   71
 27  \w   -114.00 -13.00   1.00    3.00    --  -41.43 -57.00 -90.00  101
 28  \w    -31.00  70.00   1.00    3.00    --   41.43 -57.00 150.00  101
 29  \w     17.00 116.00   1.00    3.00    --   41.43  38.00  90.00   99
 30  \w      9.00 118.00   1.00    3.00    --   41.43  77.00 120.00  109
 31  \w     81.00 178.00   1.00   15.00    --  110.38  61.00  60.00   97
 32  \w     78.00 178.00   1.00   15.00    --  110.38  77.00-180.00  100
 33  \w     81.00 178.00   1.00   15.00    --  110.38  61.00   0.00   97
 34  \w     81.00 178.00   1.00   15.00    --  110.38  61.00-180.00   97
 35  \w     85.00 178.00   1.00   15.00    --  110.38  45.00-120.00   93
 36  \w     81.00 178.00   1.00   15.00    --  110.38  61.00 -30.00   97
 37  \w     81.00 178.00   1.00   15.00    --  110.38  61.00 -60.00   97
 38  \w     81.00 178.00   1.00   15.00    --  110.38  61.00 150.00   97
 39  \w     13.00 114.00   1.00    3.00    --   41.43  57.00-120.00  101
 40  \w     13.00 114.00   1.00    3.00    --   41.43  57.00  90.00  101
 41  \w      9.00 118.00   1.00    3.00    --   41.43  77.00-150.00  109
 42  \w     17.00 116.00   1.00    3.00    --   41.43  38.00-180.00   99
;
_diffrn_measurement_device 'four-circle diffractometer'
_diffrn_measurement_device_type 'SuperNova, Dual, Cu at home/near, Atlas'
_diffrn_measurement_method '\w scans'
_diffrn_orient_matrix_type 'CrysAlisPro convention (1999,Acta A55,543-557)'
_diffrn_orient_matrix_UB_11 0.0033873000
_diffrn_orient_matrix_UB_12 -0.1774154000
_diffrn_orient_matrix_UB_13 0.0450982000
_diffrn_orient_matrix_UB_21 -0.1444694000
_diffrn_orient_matrix_UB_22 0.0184297000
_diffrn_orient_matrix_UB_23 -0.1059707000
_diffrn_orient_matrix_UB_31 0.1923977000
_diffrn_orient_matrix_UB_32 -0.0459460000
_diffrn_orient_matrix_UB_33 -0.0914736000
_diffrn_radiation_monochromator mirror
_diffrn_radiation_probe x-ray
_diffrn_radiation_type CuK\a
_diffrn_radiation_wavelength 1.54184
_diffrn_reflns_av_R_equivalents 0.0482
_diffrn_reflns_av_unetI/netI 0.0279
_diffrn_reflns_Laue_measured_fraction_full 0.995
_diffrn_reflns_Laue_measured_fraction_max 0.974
_diffrn_reflns_limit_h_max 8
_diffrn_reflns_limit_h_min -8
_diffrn_reflns_limit_k_max 11
_diffrn_reflns_limit_k_min -11
_diffrn_reflns_limit_l_max 13
_diffrn_reflns_limit_l_min -13
_diffrn_reflns_number 14432
_diffrn_reflns_point_group_measured_fraction_full 0.995
_diffrn_reflns_point_group_measured_fraction_max 0.974
_diffrn_reflns_theta_full 67.684
_diffrn_reflns_theta_max 75.783
_diffrn_reflns_theta_min 4.221
_diffrn_source 'micro-focus sealed X-ray tube'
_diffrn_source_type 'SuperNova (Cu) X-ray Source'
_exptl_absorpt_coefficient_mu 2.626
_exptl_absorpt_correction_T_max 1.000
_exptl_absorpt_correction_T_min 0.749
_exptl_absorpt_correction_type gaussian
_exptl_absorpt_process_details
;
CrysAlisPro 1.171.39.46 (Rigaku Oxford Diffraction, 2018)
Numerical absorption correction based on gaussian integration over
            a multifaceted crystal model
Empirical absorption correction using spherical harmonics,
 implemented in SCALE3 ABSPACK scaling algorithm.
;
_exptl_crystal_colour 'clear colourless'
_exptl_crystal_colour_lustre clear
_exptl_crystal_colour_primary colourless
_exptl_crystal_density_diffrn 1.313
_exptl_crystal_description 'rect. Prism'
_exptl_crystal_F_000 252
_exptl_crystal_size_max 0.194
_exptl_crystal_size_mid 0.144
_exptl_crystal_size_min 0.088
_refine_diff_density_max 0.932
_refine_diff_density_min -0.410
_refine_diff_density_rms 0.058
_refine_ls_extinction_method none
_refine_ls_goodness_of_fit_ref 1.075
_refine_ls_hydrogen_treatment mixed
_refine_ls_matrix_type full
_refine_ls_number_parameters 149
_refine_ls_number_reflns 2437
_refine_ls_number_restraints 0
_refine_ls_restrained_S_all 1.075
_refine_ls_R_factor_all 0.0503
_refine_ls_R_factor_gt 0.0448
_refine_ls_shift/su_max 0.000
_refine_ls_shift/su_mean 0.000
_refine_ls_structure_factor_coef Fsqd
_refine_ls_weighting_details 'w=1/[\s^2^(Fo^2^)+(0.0698P)^2^+0.2641P] where P=(Fo^2^+2Fc^2^)/3'
_refine_ls_weighting_scheme calc
_refine_ls_wR_factor_gt 0.1192
_refine_ls_wR_factor_ref 0.1236
_reflns_Friedel_coverage 0.000
_reflns_number_gt 2166
_reflns_number_total 2437
_reflns_threshold_expression 'I > 2\s(I)'
_cod_data_source_file c9gc00336c2.cif
_cod_data_source_block jcm005
_cod_depositor_comments 'Adding full bibliography for 7232514--7232516.cif.'
_cod_original_cell_volume 601.46(4)
_cod_database_code 7232515
_shelx_shelxl_version_number 2018/3
_chemical_oxdiff_formula 'C13 H16 Cl N O'
_shelx_space_group_comment
;
The symmetry employed for this shelxl refinement is uniquely defined
by the following loop, which should always be used as a source of
symmetry information in preference to the above space-group names.
They are only intended as comments.
;
_reflns_odcompleteness_completeness 99.53
_reflns_odcompleteness_iscentric 1
_reflns_odcompleteness_theta 66.97
_olex2_refinement_description
;
1. Fixed Uiso
 At 1.2 times of:
  All C(H,H) groups, H3 of C3, H2 of C2, H4 of C4, H5 of C5
 At 1.5 times of:
  All C(H,H,H) groups, H1 of C11
2.a Secondary CH2 refined with riding coordinates:
 C9(H9A,H9B), C10(H10A,H10B), C11(H11A,H11B), C12(H12A,H12B)
2.b Aromatic/amide H refined with riding coordinates:
 C2(H2), C3(H3), C4(H4), C5(H5)
2.c Idealised Me refined as rotating group:
 C13(H13A,H13B,H13C)
;
_olex2_exptl_crystal_mounting_method 'mounted on a nylon loop'
_olex2_submission_special_instructions 'No special instructions were received'
_oxdiff_exptl_absorpt_empirical_details
;
Empirical correction (ABSPACK) includes:
- Absorption correction using spherical harmonics
- Frame scaling
- B-factor correction
;
_oxdiff_exptl_absorpt_empirical_full_max 2.390
_oxdiff_exptl_absorpt_empirical_full_min 0.370

loop_
_space_group_symop_operation_xyz
'x, y, z'
'-x, -y, -z'

loop_
_atom_site_label
_atom_site_type_symbol
_atom_site_fract_x
_atom_site_fract_y
_atom_site_fract_z
_atom_site_U_iso_or_equiv
_atom_site_adp_type
_atom_site_occupancy
_atom_site_site_symmetry_order
_atom_site_calc_flag
_atom_site_refinement_flags_posn
Cl1 Cl 0.34546(7) 0.35980(5) 0.52591(4) 0.03160(17) Uani 1 1 d .
O1 O 0.4167(2) 0.72174(17) 0.13052(15) 0.0341(3) Uani 1 1 d .
N1 N 0.6466(3) 0.45715(19) 0.24888(15) 0.0278(4) Uani 1 1 d .
C1 C 0.3919(3) 0.2997(2) 0.28820(18) 0.0255(4) Uani 1 1 d .
C2 C 0.3953(3) 0.2015(2) 0.2039(2) 0.0305(4) Uani 1 1 d .
H2 H 0.439857 0.230995 0.116714 0.037 Uiso 1 1 calc R
C3 C 0.3342(3) 0.0616(2) 0.2467(2) 0.0351(5) Uani 1 1 d .
H3 H 0.337870 -0.004594 0.189097 0.042 Uiso 1 1 calc R
C4 C 0.2678(3) 0.0186(2) 0.3735(2) 0.0366(5) Uani 1 1 d .
H4 H 0.222887 -0.075847 0.401983 0.044 Uiso 1 1 calc R
C5 C 0.2664(3) 0.1123(2) 0.4595(2) 0.0324(4) Uani 1 1 d .
H5 H 0.221912 0.082219 0.546566 0.039 Uiso 1 1 calc R
C6 C 0.3311(3) 0.2508(2) 0.41581(19) 0.0279(4) Uani 1 1 d .
C7 C 0.4626(3) 0.4485(2) 0.24168(16) 0.0247(4) Uani 1 1 d .
C8 C 0.3073(3) 0.6033(2) 0.18029(18) 0.0261(4) Uani 1 1 d .
C9 C 0.1263(3) 0.6664(2) 0.27283(18) 0.0296(4) Uani 1 1 d .
H9A H 0.173753 0.713232 0.334176 0.036 Uiso 1 1 calc R
H9B H 0.064760 0.579991 0.320830 0.036 Uiso 1 1 calc R
C10 C -0.0320(3) 0.7951(2) 0.1851(2) 0.0337(4) Uani 1 1 d .
H10A H -0.012425 0.902209 0.178346 0.040 Uiso 1 1 calc R
H10B H -0.176848 0.796751 0.218530 0.040 Uiso 1 1 calc R
C11 C 0.0124(3) 0.7476(3) 0.0537(2) 0.0370(5) Uani 1 1 d .
H11A H -0.114052 0.731756 0.026402 0.044 Uiso 1 1 calc R
H11B H 0.056696 0.831748 -0.011734 0.044 Uiso 1 1 calc R
H1 H 0.536(5) 0.681(4) 0.157(3) 0.056 Uiso 1 1 d R
C12 C 0.1887(3) 0.5905(2) 0.07234(18) 0.0300(4) Uani 1 1 d .
H12A H 0.131610 0.496673 0.097458 0.036 Uiso 1 1 calc R
H12B H 0.280233 0.582428 -0.006518 0.036 Uiso 1 1 calc R
C13 C 0.8076(3) 0.3172(2) 0.3065(2) 0.0332(4) Uani 1 1 d .
H13A H 0.932102 0.301929 0.247779 0.050 Uiso 1 1 calc GR
H13B H 0.755220 0.222443 0.323879 0.050 Uiso 1 1 calc GR
H13C H 0.843562 0.333225 0.386647 0.050 Uiso 1 1 calc GR

loop_
_atom_site_aniso_label
_atom_site_aniso_U_11
_atom_site_aniso_U_22
_atom_site_aniso_U_33
_atom_site_aniso_U_23
_atom_site_aniso_U_13
_atom_site_aniso_U_12
Cl1 0.0305(3) 0.0375(3) 0.0265(3) -0.00651(17) -0.00466(18) -0.00774(19)
O1 0.0269(7) 0.0326(7) 0.0414(8) -0.0006(6) -0.0078(6) -0.0094(6)
N1 0.0220(8) 0.0342(8) 0.0259(8) -0.0062(6) -0.0044(6) -0.0046(6)
C1 0.0164(8) 0.0287(9) 0.0299(9) -0.0059(7) -0.0071(7) -0.0016(7)
C2 0.0217(9) 0.0343(9) 0.0352(10) -0.0110(8) -0.0076(8) -0.0018(7)
C3 0.0254(10) 0.0316(10) 0.0495(12) -0.0138(9) -0.0142(9) -0.0007(8)
C4 0.0279(10) 0.0272(9) 0.0540(13) -0.0023(8) -0.0171(9) -0.0054(8)
C5 0.0244(10) 0.0331(10) 0.0360(10) 0.0019(8) -0.0099(8) -0.0062(8)
C6 0.0201(9) 0.0302(9) 0.0319(10) -0.0040(7) -0.0089(7) -0.0035(7)
C7 0.0222(9) 0.0314(9) 0.0203(8) -0.0080(7) -0.0023(7) -0.0048(7)
C8 0.0236(9) 0.0291(9) 0.0256(9) -0.0043(7) -0.0055(7) -0.0068(7)
C9 0.0262(10) 0.0324(9) 0.0274(9) -0.0066(7) -0.0066(8) -0.0015(8)
C10 0.0264(10) 0.0343(10) 0.0350(10) -0.0045(8) -0.0059(8) -0.0006(8)
C11 0.0338(11) 0.0397(11) 0.0332(11) -0.0039(8) -0.0134(9) -0.0016(9)
C12 0.0281(10) 0.0362(10) 0.0249(9) -0.0065(7) -0.0084(8) -0.0046(8)
C13 0.0212(10) 0.0385(10) 0.0368(10) -0.0036(8) -0.0063(8) -0.0049(8)

loop_
_atom_type_symbol
_atom_type_description
_atom_type_scat_dispersion_real
_atom_type_scat_dispersion_imag
_atom_type_scat_source
C C 0.0181 0.0091 'International Tables Vol C Tables 4.2.6.8 and 6.1.1.4'
H H 0.0000 0.0000 'International Tables Vol C Tables 4.2.6.8 and 6.1.1.4'
Cl Cl 0.3639 0.7018 'International Tables Vol C Tables 4.2.6.8 and 6.1.1.4'
N N 0.0311 0.0180 'International Tables Vol C Tables 4.2.6.8 and 6.1.1.4'
O O 0.0492 0.0322 'International Tables Vol C Tables 4.2.6.8 and 6.1.1.4'

loop_
_exptl_crystal_face_index_h
_exptl_crystal_face_index_k
_exptl_crystal_face_index_l
_exptl_crystal_face_perp_dist
-3 1 3 0.0598
4 -1 -2 0.0508
0 -2 -7 0.0848
1 2 7 0.0396
3 2 6 0.0395
1 4 -4 0.1016
2 -4 0 0.0118
-2 -2 5 0.0278
-1 -6 -2 0.0068
0 6 2 0.0734
2 5 0 0.0865
-4 -3 -4 0.1231

loop_
_geom_angle_atom_site_label_1
_geom_angle_atom_site_label_2
_geom_angle_atom_site_label_3
_geom_angle
C7 N1 C13 120.84(17)
C2 C1 C7 120.13(17)
C6 C1 C2 118.20(18)
C6 C1 C7 121.60(16)
C3 C2 C1 120.6(2)
C4 C3 C2 119.95(19)
C3 C4 C5 120.64(19)
C4 C5 C6 118.8(2)
C1 C6 Cl1 119.73(14)
C1 C6 C5 121.75(18)
C5 C6 Cl1 118.47(16)
N1 C7 C1 124.69(17)
N1 C7 C8 116.00(16)
C1 C7 C8 119.31(15)
O1 C8 C7 108.71(15)
O1 C8 C9 109.51(16)
O1 C8 C12 108.19(15)
C7 C8 C9 113.37(15)
C7 C8 C12 115.44(15)
C9 C8 C12 101.31(15)
C8 C9 C10 103.84(15)
C9 C10 C11 105.42(16)
C12 C11 C10 105.74(15)
C8 C12 C11 103.09(16)

loop_
_geom_bond_atom_site_label_1
_geom_bond_atom_site_label_2
_geom_bond_distance
Cl1 C6 1.7358(19)
O1 C8 1.427(2)
N1 C7 1.272(2)
N1 C13 1.459(2)
C1 C2 1.403(3)
C1 C6 1.391(3)
C1 C7 1.498(3)
C2 C3 1.389(3)
C3 C4 1.386(3)
C4 C5 1.389(3)
C5 C6 1.391(3)
C7 C8 1.529(2)
C8 C9 1.534(3)
C8 C12 1.535(2)
C9 C10 1.539(2)
C10 C11 1.547(3)
C11 C12 1.539(3)

loop_
_exptl_oxdiff_crystal_face_indexfrac_h
_exptl_oxdiff_crystal_face_indexfrac_k
_exptl_oxdiff_crystal_face_indexfrac_l
_exptl_oxdiff_crystal_face_x
_exptl_oxdiff_crystal_face_y
_exptl_oxdiff_crystal_face_z
-2.9989 1.0026 2.9925 -0.0531 0.1346 -0.8968
3.9973 -1.0046 -1.9894 0.1021 -0.3852 0.9972
0.0035 -1.9959 -7.0018 0.0383 0.7047 0.7329
0.9957 1.9945 7.0046 -0.0346 -0.8494 -0.5408
2.9951 1.9922 6.0097 -0.0723 -1.0328 -0.0650
1.0082 4.0016 -3.9999 -0.8869 0.3520 0.3760
1.9930 -4.0034 0.0067 0.7173 -0.3624 0.5668
-2.0056 -2.0005 4.9969 0.5735 -0.2766 -0.7510
-1.0057 -5.9981 -2.0016 0.9705 0.2469 0.2652
0.0064 5.9996 1.9988 -0.9742 -0.1022 -0.4573
2.0053 4.9978 0.0040 -0.8797 -0.1980 0.1558
-3.9974 -2.9922 -4.0115 0.3364 0.9475 -0.2647
